data_2235077
loop_
_publ_author_name
'Ma, Xiaoli'
'Sun, Shuai'
'Hao, Pengfei'
'Yang, Ying'
'Yang, Zhi'

_publ_section_title
;
 <i>N</i>-(2,6-Diisopropylphenyl)-<i>N</i>-{3-[(2,6-diisopropylphenyl)imino]butan-2-yl}azanide
 trichloridostannate(II)
;
_journal_issue 6
_journal_name_full 'Acta Crystallographica Section E'
_journal_page_first m719
_journal_page_last m720
_journal_paper_doi 10.1107/S1600536812014729
_journal_volume 68
_journal_year 2012
_chemical_formula_iupac '(C28 H43 Cl3 N2) [Sn Cl3]'
_chemical_formula_moiety 'C28 H43 N2 +, Cl3 Sn1 -'
_chemical_formula_sum 'C28 H43 Cl3 N2 Sn'
_chemical_formula_weight 632.68
_chemical_name_systematic
;
<i>N</i>-(2,6-Diisopropylphenyl)-<i>N</i>-{3-[(2,6-diisopropylphenyl)imino]
butan-2-yl}azanide trichloridostannate(II)
;
_space_group_IT_number 2
_symmetry_cell_setting triclinic
_symmetry_space_group_name_Hall '-P 1'
_symmetry_space_group_name_H-M 'P -1'
_atom_sites_solution_hydrogens geom
_atom_sites_solution_primary direct
_atom_sites_solution_secondary difmap
_audit_creation_method SHELXL-97
_cell_angle_alpha 89.31(3)
_cell_angle_beta 88.73(3)
_cell_angle_gamma 73.67(3)
_cell_formula_units_Z 4
_cell_length_a 13.373(3)
_cell_length_b 13.383(3)
_cell_length_c 18.303(4)
_cell_measurement_reflns_used 8932
_cell_measurement_temperature 153(2)
_cell_measurement_theta_max 29.125
_cell_measurement_theta_min 2.540
_cell_volume 3142.7(13)
_computing_cell_refinement 'CrystalClear (Rigaku, 2008)'
_computing_data_collection 'CrystalClear (Rigaku, 2008)'
_computing_data_reduction 'CrystalClear (Rigaku, 2008)'
_computing_molecular_graphics 'SHELXTL (Sheldrick, 2008)'
_computing_publication_material 'SHELXTL (Sheldrick, 2008)'
_computing_structure_refinement 'SHELXL97 (Sheldrick, 2008)'
_computing_structure_solution 'SHELXS97 (Sheldrick, 2008)'
_diffrn_ambient_temperature 153(2)
_diffrn_detector_area_resol_mean 28.5714
_diffrn_measured_fraction_theta_full 0.989
_diffrn_measured_fraction_theta_max 0.989
_diffrn_measurement_device_type 'Rigaku AFC10/Saturn724+'
_diffrn_measurement_method 'phi and omega scans'
_diffrn_radiation_monochromator graphite
_diffrn_radiation_source 'Rotating Anode'
_diffrn_radiation_type MoK\a
_diffrn_radiation_wavelength 0.71073
_diffrn_reflns_av_R_equivalents 0.0389
_diffrn_reflns_av_sigmaI/netI 0.0587
_diffrn_reflns_limit_h_max 16
_diffrn_reflns_limit_h_min -16
_diffrn_reflns_limit_k_max 16
_diffrn_reflns_limit_k_min -16
_diffrn_reflns_limit_l_max 22
_diffrn_reflns_limit_l_min -19
_diffrn_reflns_number 26733
_diffrn_reflns_theta_full 25.35
_diffrn_reflns_theta_max 25.35
_diffrn_reflns_theta_min 2.54
_exptl_absorpt_coefficient_mu 1.086
_exptl_absorpt_correction_T_max 0.9377
_exptl_absorpt_correction_T_min 0.7581
_exptl_absorpt_correction_type multi-scan
_exptl_absorpt_process_details '(CrystalClear; Rigaku, 2007)'
_exptl_crystal_colour Colorless
_exptl_crystal_density_diffrn 1.337
_exptl_crystal_density_method 'not measured'
_exptl_crystal_description Platelet
_exptl_crystal_F_000 1304
_exptl_crystal_size_max 0.27
_exptl_crystal_size_mid 0.19
_exptl_crystal_size_min 0.06
_refine_diff_density_max 0.726
_refine_diff_density_min -0.399
_refine_ls_extinction_method none
_refine_ls_goodness_of_fit_ref 1.048
_refine_ls_hydrogen_treatment mixed
_refine_ls_matrix_type full
_refine_ls_number_parameters 646
_refine_ls_number_reflns 11362
_refine_ls_number_restraints 0
_refine_ls_restrained_S_all 1.048
_refine_ls_R_factor_all 0.0538
_refine_ls_R_factor_gt 0.0387
_refine_ls_shift/su_max 0.001
_refine_ls_shift/su_mean 0.000
_refine_ls_structure_factor_coef Fsqd
_refine_ls_weighting_details 'calc w=1/[\s^2^(Fo^2^)+(0.0352P)^2^+0.0722P] where P=(Fo^2^+2Fc^2^)/3'
_refine_ls_weighting_scheme calc
_refine_ls_wR_factor_gt 0.0770
_refine_ls_wR_factor_ref 0.0854
_reflns_number_gt 8991
_reflns_number_total 11362
_reflns_threshold_expression >2sigma(I)
_cod_data_source_file hp2032.cif
_cod_data_source_block I
_cod_original_cell_volume 3142.7(12)
_cod_original_sg_symbol_H-M P-1
_cod_database_code 2235077
_cod_database_fobs_code 2235077

loop_
_symmetry_equiv_pos_as_xyz
'x, y, z'
'-x, -y, -z'

loop_
_atom_site_type_symbol
_atom_site_label
_atom_site_fract_x
_atom_site_fract_y
_atom_site_fract_z
_atom_site_U_iso_or_equiv
_atom_site_adp_type
_atom_site_calc_flag
_atom_site_refinement_flags
_atom_site_occupancy
_atom_site_symmetry_multiplicity
N N1 0.2928(2) 0.3213(2) 1.01001(14) 0.0191(6) Uani d . 1 1
N N2 0.2250(2) 0.1623(2) 1.03448(16) 0.0198(6) Uani d . 1 1
H H2A 0.210(3) 0.222(3) 1.0177(19) 0.024 Uiso d . 1 1
H H2B 0.243(3) 0.123(3) 0.9913(19) 0.024 Uiso d . 1 1
C C1 0.4750(3) 0.2407(3) 1.0461(2) 0.0387(10) Uani d . 1 1
H H1A 0.5173 0.1758 1.0241 0.058 Uiso calc R 1 1
H H1B 0.4915 0.2416 1.0980 0.058 Uiso calc R 1 1
H H1C 0.4902 0.3000 1.0211 0.058 Uiso calc R 1 1
C C2 0.3621(3) 0.2480(3) 1.03892(18) 0.0230(8) Uani d . 1 1
C C3 0.3257(3) 0.1591(3) 1.07200(18) 0.0222(8) Uani d . 1 1
H H3 0.3788 0.0915 1.0612 0.027 Uiso calc R 1 1
C C4 0.3104(3) 0.1719(3) 1.15396(19) 0.0375(10) Uani d . 1 1
H H4A 0.2596 0.2390 1.1646 0.056 Uiso calc R 1 1
H H4B 0.3770 0.1697 1.1762 0.056 Uiso calc R 1 1
H H4C 0.2847 0.1154 1.1741 0.056 Uiso calc R 1 1
C C5 0.1411(3) 0.1316(3) 1.07545(18) 0.0213(8) Uani d . 1 1
C C6 0.1508(3) 0.0269(3) 1.08659(19) 0.0236(8) Uani d . 1 1
C C7 0.0696(3) 0.0012(3) 1.1246(2) 0.0322(9) Uani d . 1 1
H H7 0.0733 -0.0699 1.1333 0.039 Uiso calc R 1 1
C C8 -0.0162(3) 0.0783(3) 1.1497(2) 0.0360(10) Uani d . 1 1
H H8 -0.0705 0.0599 1.1760 0.043 Uiso calc R 1 1
C C9 -0.0232(3) 0.1805(3) 1.1367(2) 0.0343(10) Uani d . 1 1
H H9 -0.0835 0.2323 1.1533 0.041 Uiso calc R 1 1
C C10 0.0558(3) 0.2114(3) 1.09947(19) 0.0266(8) Uani d . 1 1
C C11 0.0413(3) 0.3256(3) 1.0823(2) 0.0388(10) Uani d . 1 1
H H11 0.1120 0.3361 1.0748 0.047 Uiso calc R 1 1
C C12 -0.0136(4) 0.3970(4) 1.1434(3) 0.0712(18) Uani d . 1 1
H H12A -0.0177 0.4693 1.1303 0.107 Uiso calc R 1 1
H H12B 0.0254 0.3780 1.1885 0.107 Uiso calc R 1 1
H H12C -0.0841 0.3900 1.1507 0.107 Uiso calc R 1 1
C C13 -0.0170(4) 0.3528(4) 1.0106(3) 0.0710(16) Uani d . 1 1
H H13A -0.0866 0.3429 1.0165 0.107 Uiso calc R 1 1
H H13B 0.0216 0.3074 0.9717 0.107 Uiso calc R 1 1
H H13C -0.0235 0.4256 0.9977 0.107 Uiso calc R 1 1
C C14 0.2419(3) -0.0602(3) 1.0577(2) 0.0320(9) Uani d . 1 1
H H14 0.2894 -0.0276 1.0293 0.038 Uiso calc R 1 1
C C15 0.3045(3) -0.1245(4) 1.1196(3) 0.0511(12) Uani d . 1 1
H H15A 0.3320 -0.0793 1.1503 0.077 Uiso calc R 1 1
H H15B 0.3624 -0.1796 1.0988 0.077 Uiso calc R 1 1
H H15C 0.2591 -0.1558 1.1492 0.077 Uiso calc R 1 1
C C16 0.2034(4) -0.1287(3) 1.0058(2) 0.0520(13) Uani d . 1 1
H H16A 0.1611 -0.1661 1.0332 0.078 Uiso calc R 1 1
H H16B 0.2632 -0.1790 0.9828 0.078 Uiso calc R 1 1
H H16C 0.1610 -0.0852 0.9680 0.078 Uiso calc R 1 1
C C17 0.3129(3) 0.4138(3) 0.98089(19) 0.0230(8) Uani d . 1 1
C C18 0.3158(3) 0.4944(3) 1.02787(19) 0.0268(8) Uani d . 1 1
C C19 0.3233(3) 0.5874(3) 0.9960(2) 0.0346(10) Uani d . 1 1
H H19 0.3260 0.6433 1.0267 0.041 Uiso calc R 1 1
C C20 0.3269(3) 0.6003(3) 0.9212(2) 0.0372(10) Uani d . 1 1
H H20 0.3306 0.6649 0.9009 0.045 Uiso calc R 1 1
C C21 0.3249(3) 0.5193(3) 0.8761(2) 0.0298(9) Uani d . 1 1
H H21 0.3280 0.5284 0.8246 0.036 Uiso calc R 1 1
C C22 0.3186(3) 0.4243(3) 0.90450(19) 0.0243(8) Uani d . 1 1
C C23 0.3202(3) 0.3344(3) 0.85387(19) 0.0274(9) Uani d . 1 1
H H23 0.3219 0.2721 0.8850 0.033 Uiso calc R 1 1
C C24 0.2231(3) 0.3572(3) 0.8082(2) 0.0439(11) Uani d . 1 1
H H24A 0.2198 0.4177 0.7766 0.066 Uiso calc R 1 1
H H24B 0.1613 0.3720 0.8404 0.066 Uiso calc R 1 1
H H24C 0.2255 0.2967 0.7779 0.066 Uiso calc R 1 1
C C25 0.4176(3) 0.3077(4) 0.8056(2) 0.0496(12) Uani d . 1 1
H H25A 0.4175 0.2490 0.7740 0.074 Uiso calc R 1 1
H H25B 0.4794 0.2885 0.8362 0.074 Uiso calc R 1 1
H H25C 0.4189 0.3682 0.7753 0.074 Uiso calc R 1 1
C C26 0.3094(3) 0.4850(3) 1.1107(2) 0.0364(10) Uani d . 1 1
H H26 0.3237 0.4094 1.1232 0.044 Uiso calc R 1 1
C C27 0.3890(4) 0.5257(5) 1.1487(3) 0.0625(15) Uani d . 1 1
H H27A 0.4577 0.4968 1.1254 0.094 Uiso calc R 1 1
H H27B 0.3919 0.5049 1.2003 0.094 Uiso calc R 1 1
H H27C 0.3693 0.6018 1.1450 0.094 Uiso calc R 1 1
C C28 0.2009(4) 0.5401(6) 1.1394(3) 0.087(2) Uani d . 1 1
H H28A 0.1833 0.6139 1.1257 0.130 Uiso calc R 1 1
H H28B 0.1989 0.5337 1.1928 0.130 Uiso calc R 1 1
H H28C 0.1504 0.5084 1.1184 0.130 Uiso calc R 1 1
N N3 0.1739(2) 0.7210(2) 0.47112(15) 0.0253(7) Uani d . 1 1
N N4 0.3336(2) 0.7892(2) 0.45414(16) 0.0219(7) Uani d . 1 1
H H4D 0.264(3) 0.815(3) 0.4670(18) 0.026 Uiso d . 1 1
H H4E 0.361(3) 0.782(3) 0.499(2) 0.026 Uiso d . 1 1
C C29 0.2606(3) 0.5360(3) 0.4427(3) 0.0482(12) Uani d . 1 1
H H29A 0.2772 0.5128 0.3922 0.072 Uiso calc R 1 1
H H29B 0.1945 0.5236 0.4583 0.072 Uiso calc R 1 1
H H29C 0.3163 0.4973 0.4747 0.072 Uiso calc R 1 1
C C30 0.2512(3) 0.6492(3) 0.44730(19) 0.0269(8) Uani d . 1 1
C C31 0.3449(3) 0.6842(3) 0.41958(19) 0.0256(8) Uani d . 1 1
H H31 0.4105 0.6336 0.4367 0.031 Uiso calc R 1 1
C C32 0.3468(3) 0.6885(3) 0.33626(19) 0.0390(11) Uani d . 1 1
H H32A 0.4074 0.7103 0.3191 0.058 Uiso calc R 1 1
H H32B 0.2829 0.7386 0.3193 0.058 Uiso calc R 1 1
H H32C 0.3512 0.6194 0.3169 0.058 Uiso calc R 1 1
C C33 0.3721(3) 0.8670(3) 0.41295(17) 0.0221(8) Uani d . 1 1
C C34 0.2987(3) 0.9464(3) 0.37668(19) 0.0283(9) Uani d . 1 1
C C35 0.3364(3) 1.0177(3) 0.3369(2) 0.0365(10) Uani d . 1 1
H H35 0.2892 1.0735 0.3121 0.044 Uiso calc R 1 1
C C36 0.4414(3) 1.0083(3) 0.3332(2) 0.0400(11) Uani d . 1 1
H H36 0.4661 1.0564 0.3044 0.048 Uiso calc R 1 1
C C37 0.5105(3) 0.9311(3) 0.3701(2) 0.0350(10) Uani d . 1 1
H H37 0.5825 0.9273 0.3676 0.042 Uiso calc R 1 1
C C38 0.4780(3) 0.8575(3) 0.41172(19) 0.0269(9) Uani d . 1 1
C C39 0.5576(3) 0.7762(3) 0.4546(2) 0.0306(9) Uani d . 1 1
H H39 0.5186 0.7389 0.4870 0.037 Uiso calc R 1 1
C C40 0.6292(3) 0.6954(3) 0.4047(2) 0.0412(11) Uani d . 1 1
H H40A 0.6813 0.6460 0.4341 0.062 Uiso calc R 1 1
H H40B 0.6645 0.7304 0.3695 0.062 Uiso calc R 1 1
H H40C 0.5879 0.6580 0.3784 0.062 Uiso calc R 1 1
C C41 0.6196(3) 0.8268(4) 0.5034(2) 0.0475(12) Uani d . 1 1
H H41A 0.5717 0.8814 0.5325 0.071 Uiso calc R 1 1
H H41B 0.6649 0.8574 0.4732 0.071 Uiso calc R 1 1
H H41C 0.6624 0.7741 0.5361 0.071 Uiso calc R 1 1
C C42 0.1818(3) 0.9585(3) 0.3833(2) 0.0345(10) Uani d . 1 1
H H42 0.1720 0.8875 0.3900 0.041 Uiso calc R 1 1
C C43 0.1376(4) 1.0223(4) 0.4515(3) 0.0597(14) Uani d . 1 1
H H43A 0.1483 1.0916 0.4469 0.089 Uiso calc R 1 1
H H43B 0.1733 0.9870 0.4948 0.089 Uiso calc R 1 1
H H43C 0.0628 1.0292 0.4564 0.089 Uiso calc R 1 1
C C44 0.1224(4) 1.0079(5) 0.3153(3) 0.0707(17) Uani d . 1 1
H H44A 0.1532 0.9673 0.2721 0.106 Uiso calc R 1 1
H H44B 0.1270 1.0794 0.3095 0.106 Uiso calc R 1 1
H H44C 0.0492 1.0087 0.3208 0.106 Uiso calc R 1 1
C C45 0.0797(3) 0.6984(3) 0.4974(2) 0.0288(9) Uani d . 1 1
C C46 0.0697(3) 0.6795(3) 0.5714(2) 0.0318(9) Uani d . 1 1
C C47 -0.0238(3) 0.6636(3) 0.5970(3) 0.0440(11) Uani d . 1 1
H H47 -0.0323 0.6501 0.6475 0.053 Uiso calc R 1 1
C C48 -0.1034(3) 0.6671(4) 0.5504(3) 0.0511(13) Uani d . 1 1
H H48 -0.1665 0.6558 0.5685 0.061 Uiso calc R 1 1
C C49 -0.0918(3) 0.6870(4) 0.4773(3) 0.0507(12) Uani d . 1 1
H H49 -0.1474 0.6885 0.4455 0.061 Uiso calc R 1 1
C C50 -0.0012(3) 0.7051(3) 0.4484(2) 0.0409(11) Uani d . 1 1
C C51 0.0082(4) 0.7292(5) 0.3680(2) 0.0593(15) Uani d . 1 1
H H51 0.0767 0.7445 0.3599 0.071 Uiso calc R 1 1
C C52 0.0079(5) 0.6372(6) 0.3193(3) 0.103(2) Uani d . 1 1
H H52A -0.0571 0.6183 0.3276 0.155 Uiso calc R 1 1
H H52B 0.0672 0.5777 0.3313 0.155 Uiso calc R 1 1
H H52C 0.0134 0.6568 0.2679 0.155 Uiso calc R 1 1
C C53 -0.0770(5) 0.8262(5) 0.3458(3) 0.085(2) Uani d . 1 1
H H53A -0.0759 0.8841 0.3778 0.128 Uiso calc R 1 1
H H53B -0.1450 0.8124 0.3502 0.128 Uiso calc R 1 1
H H53C -0.0647 0.8447 0.2950 0.128 Uiso calc R 1 1
C C54 0.1554(3) 0.6767(3) 0.6251(2) 0.0370(10) Uani d . 1 1
H H54 0.2188 0.6797 0.5961 0.044 Uiso calc R 1 1
C C55 0.1837(4) 0.5760(4) 0.6691(3) 0.0624(16) Uani d . 1 1
H H55A 0.2029 0.5166 0.6358 0.094 Uiso calc R 1 1
H H55B 0.1238 0.5720 0.6996 0.094 Uiso calc R 1 1
H H55C 0.2427 0.5743 0.7004 0.094 Uiso calc R 1 1
C C56 0.1249(4) 0.7720(4) 0.6742(3) 0.0615(14) Uani d . 1 1
H H56A 0.0597 0.7743 0.7005 0.092 Uiso calc R 1 1
H H56B 0.1154 0.8351 0.6443 0.092 Uiso calc R 1 1
H H56C 0.1801 0.7678 0.7094 0.092 Uiso calc R 1 1
Sn Sn1 0.31180(2) 0.04625(2) 0.801093(14) 0.03007(8) Uani d . 1 1
Cl Cl1 0.31358(9) -0.13535(8) 0.82219(5) 0.0395(3) Uani d . 1 1
Cl Cl2 0.15041(7) 0.11946(8) 0.87502(5) 0.0316(2) Uani d . 1 1
Cl Cl3 0.42191(8) 0.04716(8) 0.90928(5) 0.0355(2) Uani d . 1 1
Sn Sn2 0.56678(2) 0.31401(2) 0.305800(14) 0.03553(9) Uani d . 1 1
Cl Cl4 0.38313(10) 0.31164(10) 0.30677(7) 0.0557(3) Uani d . 1 1
Cl Cl5 0.62937(8) 0.15329(8) 0.38171(5) 0.0360(2) Uani d . 1 1
Cl Cl6 0.54589(8) 0.42447(8) 0.41740(6) 0.0396(3) Uani d . 1 1

loop_
_atom_site_aniso_label
_atom_site_aniso_U_11
_atom_site_aniso_U_22
_atom_site_aniso_U_33
_atom_site_aniso_U_12
_atom_site_aniso_U_13
_atom_site_aniso_U_23
N1 0.0224(16) 0.0168(15) 0.0169(15) -0.0036(13) -0.0009(12) -0.0003(11)
N2 0.0233(16) 0.0176(16) 0.0200(16) -0.0080(14) -0.0001(12) -0.0008(13)
C1 0.027(2) 0.036(3) 0.054(3) -0.0110(19) -0.0061(19) 0.011(2)
C2 0.0220(19) 0.024(2) 0.0232(19) -0.0069(16) -0.0001(15) -0.0024(15)
C3 0.0228(19) 0.0189(19) 0.025(2) -0.0062(15) -0.0035(15) 0.0053(14)
C4 0.049(3) 0.048(3) 0.022(2) -0.022(2) -0.0114(18) 0.0068(18)
C5 0.0203(19) 0.027(2) 0.0210(18) -0.0134(16) -0.0010(14) 0.0013(15)
C6 0.025(2) 0.024(2) 0.0237(19) -0.0102(16) -0.0012(15) -0.0005(15)
C7 0.040(2) 0.028(2) 0.035(2) -0.0191(19) -0.0028(18) 0.0049(17)
C8 0.029(2) 0.049(3) 0.036(2) -0.023(2) 0.0043(18) 0.0012(19)
C9 0.025(2) 0.037(2) 0.039(2) -0.0077(18) 0.0060(17) -0.0010(18)
C10 0.024(2) 0.028(2) 0.027(2) -0.0064(17) 0.0003(16) -0.0006(16)
C11 0.026(2) 0.030(2) 0.059(3) -0.0067(18) 0.013(2) -0.003(2)
C12 0.066(4) 0.033(3) 0.110(5) -0.010(3) 0.042(3) -0.018(3)
C13 0.072(4) 0.045(3) 0.096(4) -0.017(3) -0.026(3) 0.033(3)
C14 0.040(2) 0.018(2) 0.038(2) -0.0094(18) 0.0069(18) 0.0002(16)
C15 0.042(3) 0.040(3) 0.062(3) 0.003(2) -0.010(2) -0.007(2)
C16 0.082(4) 0.029(3) 0.044(3) -0.014(2) 0.000(2) -0.007(2)
C17 0.0173(18) 0.0172(19) 0.035(2) -0.0048(15) -0.0013(15) 0.0010(15)
C18 0.027(2) 0.021(2) 0.031(2) -0.0055(16) 0.0009(16) -0.0023(16)
C19 0.046(3) 0.023(2) 0.037(2) -0.0133(19) 0.0020(19) -0.0032(17)
C20 0.044(3) 0.020(2) 0.050(3) -0.0136(19) 0.001(2) 0.0064(18)
C21 0.035(2) 0.023(2) 0.029(2) -0.0048(17) 0.0038(17) 0.0051(16)
C22 0.0219(19) 0.023(2) 0.026(2) -0.0029(16) -0.0013(15) 0.0039(15)
C23 0.035(2) 0.025(2) 0.022(2) -0.0091(17) 0.0017(16) 0.0022(15)
C24 0.051(3) 0.028(2) 0.055(3) -0.014(2) -0.011(2) -0.005(2)
C25 0.043(3) 0.052(3) 0.051(3) -0.010(2) 0.006(2) -0.021(2)
C26 0.058(3) 0.022(2) 0.031(2) -0.014(2) -0.001(2) -0.0053(17)
C27 0.056(3) 0.090(4) 0.043(3) -0.022(3) -0.015(2) -0.004(3)
C28 0.063(4) 0.166(7) 0.032(3) -0.034(4) 0.011(3) -0.001(3)
N3 0.0205(16) 0.0298(18) 0.0243(17) -0.0050(14) -0.0023(13) 0.0023(13)
N4 0.0187(16) 0.0280(18) 0.0185(16) -0.0056(14) -0.0002(13) -0.0027(13)
C29 0.031(2) 0.033(3) 0.078(3) -0.006(2) 0.007(2) -0.009(2)
C30 0.0202(19) 0.030(2) 0.029(2) -0.0040(17) -0.0051(15) -0.0018(16)
C31 0.0203(19) 0.024(2) 0.032(2) -0.0044(16) -0.0041(15) -0.0032(16)
C32 0.046(3) 0.047(3) 0.026(2) -0.015(2) 0.0031(18) -0.0132(19)
C33 0.026(2) 0.026(2) 0.0135(18) -0.0061(16) 0.0020(14) 0.0010(14)
C34 0.029(2) 0.029(2) 0.025(2) -0.0061(17) 0.0006(16) 0.0004(16)
C35 0.038(2) 0.033(2) 0.030(2) 0.0027(19) -0.0005(18) 0.0074(18)
C36 0.050(3) 0.043(3) 0.032(2) -0.021(2) 0.006(2) 0.0045(19)
C37 0.032(2) 0.045(3) 0.030(2) -0.016(2) 0.0067(18) 0.0014(19)
C38 0.025(2) 0.033(2) 0.022(2) -0.0077(17) 0.0020(15) -0.0002(16)
C39 0.020(2) 0.043(3) 0.029(2) -0.0099(18) -0.0005(16) 0.0068(17)
C40 0.035(2) 0.041(3) 0.047(3) -0.009(2) -0.0041(19) -0.004(2)
C41 0.038(3) 0.069(3) 0.032(2) -0.008(2) -0.0073(19) -0.008(2)
C42 0.026(2) 0.037(2) 0.034(2) 0.0024(18) -0.0051(17) 0.0041(18)
C43 0.043(3) 0.068(4) 0.063(3) -0.008(3) 0.019(2) -0.015(3)
C44 0.036(3) 0.100(5) 0.064(4) 0.000(3) -0.015(2) 0.029(3)
C45 0.021(2) 0.028(2) 0.039(2) -0.0096(17) -0.0029(16) 0.0004(17)
C46 0.023(2) 0.027(2) 0.043(2) -0.0050(17) 0.0016(17) 0.0076(17)
C47 0.034(3) 0.044(3) 0.052(3) -0.009(2) 0.004(2) 0.012(2)
C48 0.026(2) 0.046(3) 0.084(4) -0.016(2) 0.004(2) 0.008(3)
C49 0.028(2) 0.055(3) 0.072(4) -0.015(2) -0.010(2) -0.006(3)
C50 0.031(2) 0.046(3) 0.047(3) -0.013(2) -0.0053(19) -0.007(2)
C51 0.037(3) 0.099(5) 0.046(3) -0.024(3) -0.013(2) -0.005(3)
C52 0.107(6) 0.126(7) 0.065(4) -0.012(5) -0.009(4) -0.034(4)
C53 0.088(5) 0.112(6) 0.053(4) -0.024(4) -0.018(3) 0.023(3)
C54 0.022(2) 0.047(3) 0.038(2) -0.0047(19) 0.0019(17) 0.0096(19)
C55 0.039(3) 0.081(4) 0.058(3) -0.002(3) -0.004(2) 0.037(3)
C56 0.042(3) 0.079(4) 0.058(3) -0.007(3) -0.009(2) -0.014(3)
Sn1 0.03446(16) 0.02990(16) 0.02429(15) -0.00683(12) 0.00233(11) 0.00216(11)
Cl1 0.0544(7) 0.0267(5) 0.0357(6) -0.0082(5) -0.0009(5) -0.0073(4)
Cl2 0.0278(5) 0.0343(6) 0.0322(5) -0.0078(4) -0.0010(4) -0.0046(4)
Cl3 0.0310(5) 0.0292(5) 0.0438(6) -0.0036(4) -0.0073(4) -0.0031(4)
Sn2 0.0515(2) 0.02828(16) 0.02560(15) -0.00912(14) 0.00069(12) -0.00350(11)
Cl4 0.0585(8) 0.0537(8) 0.0571(7) -0.0174(6) -0.0257(6) -0.0044(6)
Cl5 0.0477(6) 0.0322(6) 0.0275(5) -0.0101(5) -0.0022(4) -0.0011(4)
Cl6 0.0354(6) 0.0382(6) 0.0432(6) -0.0063(5) -0.0001(5) -0.0188(5)

loop_
_atom_type_symbol
_atom_type_description
_atom_type_scat_dispersion_real
_atom_type_scat_dispersion_imag
_atom_type_scat_source
C C 0.0033 0.0016 'International Tables Vol C Tables 4.2.6.8 and 6.1.1.4'
H H 0.0000 0.0000 'International Tables Vol C Tables 4.2.6.8 and 6.1.1.4'
Cl Cl 0.1484 0.1585 'International Tables Vol C Tables 4.2.6.8 and 6.1.1.4'
N N 0.0061 0.0033 'International Tables Vol C Tables 4.2.6.8 and 6.1.1.4'
Sn Sn -0.6537 1.4246 'International Tables Vol C Tables 4.2.6.8 and 6.1.1.4'

loop_
_geom_angle_atom_site_label_1
_geom_angle_atom_site_label_2
_geom_angle_atom_site_label_3
_geom_angle
_geom_angle_publ_flag
C2 N1 C17 123.2(3) ?
C5 N2 C3 119.9(3) ?
C5 N2 H2A 117(2) ?
C3 N2 H2A 100(3) ?
C5 N2 H2B 111(2) ?
C3 N2 H2B 107(2) ?
H2A N2 H2B 101(3) ?
C2 C1 H1A 109.5 ?
C2 C1 H1B 109.5 ?
H1A C1 H1B 109.5 ?
C2 C1 H1C 109.5 ?
H1A C1 H1C 109.5 ?
H1B C1 H1C 109.5 ?
N1 C2 C1 127.2(3) ?
N1 C2 C3 116.3(3) ?
C1 C2 C3 116.5(3) ?
C4 C3 N2 111.9(3) ?
C4 C3 C2 110.6(3) ?
N2 C3 C2 106.0(3) ?
C4 C3 H3 109.4 ?
N2 C3 H3 109.4 ?
C2 C3 H3 109.4 ?
C3 C4 H4A 109.5 ?
C3 C4 H4B 109.5 ?
H4A C4 H4B 109.5 ?
C3 C4 H4C 109.5 ?
H4A C4 H4C 109.5 ?
H4B C4 H4C 109.5 ?
C6 C5 C10 123.9(3) ?
C6 C5 N2 118.9(3) ?
C10 C5 N2 117.2(3) ?
C5 C6 C7 117.2(3) ?
C5 C6 C14 123.9(3) ?
C7 C6 C14 118.9(3) ?
C8 C7 C6 120.6(4) ?
C8 C7 H7 119.7 ?
C6 C7 H7 119.7 ?
C9 C8 C7 120.3(3) ?
C9 C8 H8 119.9 ?
C7 C8 H8 119.9 ?
C8 C9 C10 121.9(4) ?
C8 C9 H9 119.1 ?
C10 C9 H9 119.1 ?
C5 C10 C9 116.2(3) ?
C5 C10 C11 123.9(3) ?
C9 C10 C11 119.8(3) ?
C12 C11 C10 113.1(3) ?
C12 C11 C13 111.2(4) ?
C10 C11 C13 108.9(4) ?
C12 C11 H11 107.8 ?
C10 C11 H11 107.8 ?
C13 C11 H11 107.8 ?
C11 C12 H12A 109.5 ?
C11 C12 H12B 109.5 ?
H12A C12 H12B 109.5 ?
C11 C12 H12C 109.5 ?
H12A C12 H12C 109.5 ?
H12B C12 H12C 109.5 ?
C11 C13 H13A 109.5 ?
C11 C13 H13B 109.5 ?
H13A C13 H13B 109.5 ?
C11 C13 H13C 109.5 ?
H13A C13 H13C 109.5 ?
H13B C13 H13C 109.5 ?
C6 C14 C16 110.2(3) ?
C6 C14 C15 111.9(3) ?
C16 C14 C15 111.2(4) ?
C6 C14 H14 107.8 ?
C16 C14 H14 107.8 ?
C15 C14 H14 107.8 ?
C14 C15 H15A 109.5 ?
C14 C15 H15B 109.5 ?
H15A C15 H15B 109.5 ?
C14 C15 H15C 109.5 ?
H15A C15 H15C 109.5 ?
H15B C15 H15C 109.5 ?
C14 C16 H16A 109.5 ?
C14 C16 H16B 109.5 ?
H16A C16 H16B 109.5 ?
C14 C16 H16C 109.5 ?
H16A C16 H16C 109.5 ?
H16B C16 H16C 109.5 ?
C18 C17 C22 121.9(3) ?
C18 C17 N1 119.7(3) ?
C22 C17 N1 118.0(3) ?
C19 C18 C17 117.4(3) ?
C19 C18 C26 119.8(3) ?
C17 C18 C26 122.9(3) ?
C20 C19 C18 121.8(4) ?
C20 C19 H19 119.1 ?
C18 C19 H19 119.1 ?
C21 C20 C19 119.7(4) ?
C21 C20 H20 120.1 ?
C19 C20 H20 120.1 ?
C20 C21 C22 121.2(4) ?
C20 C21 H21 119.4 ?
C22 C21 H21 119.4 ?
C21 C22 C17 118.0(3) ?
C21 C22 C23 120.5(3) ?
C17 C22 C23 121.5(3) ?
C24 C23 C25 110.8(3) ?
C24 C23 C22 111.8(3) ?
C25 C23 C22 110.9(3) ?
C24 C23 H23 107.7 ?
C25 C23 H23 107.7 ?
C22 C23 H23 107.7 ?
C23 C24 H24A 109.5 ?
C23 C24 H24B 109.5 ?
H24A C24 H24B 109.5 ?
C23 C24 H24C 109.5 ?
H24A C24 H24C 109.5 ?
H24B C24 H24C 109.5 ?
C23 C25 H25A 109.5 ?
C23 C25 H25B 109.5 ?
H25A C25 H25B 109.5 ?
C23 C25 H25C 109.5 ?
H25A C25 H25C 109.5 ?
H25B C25 H25C 109.5 ?
C27 C26 C28 109.9(4) ?
C27 C26 C18 112.7(3) ?
C28 C26 C18 110.9(4) ?
C27 C26 H26 107.7 ?
C28 C26 H26 107.7 ?
C18 C26 H26 107.7 ?
C26 C27 H27A 109.5 ?
C26 C27 H27B 109.5 ?
H27A C27 H27B 109.5 ?
C26 C27 H27C 109.5 ?
H27A C27 H27C 109.5 ?
H27B C27 H27C 109.5 ?
C26 C28 H28A 109.5 ?
C26 C28 H28B 109.5 ?
H28A C28 H28B 109.5 ?
C26 C28 H28C 109.5 ?
H28A C28 H28C 109.5 ?
H28B C28 H28C 109.5 ?
C30 N3 C45 121.1(3) ?
C33 N4 C31 118.6(3) ?
C33 N4 H4D 112(2) ?
C31 N4 H4D 106(2) ?
C33 N4 H4E 109(2) ?
C31 N4 H4E 111(2) ?
H4D N4 H4E 99(3) ?
C30 C29 H29A 109.5 ?
C30 C29 H29B 109.5 ?
H29A C29 H29B 109.5 ?
C30 C29 H29C 109.5 ?
H29A C29 H29C 109.5 ?
H29B C29 H29C 109.5 ?
N3 C30 C29 127.6(3) ?
N3 C30 C31 115.7(3) ?
C29 C30 C31 116.7(3) ?
N4 C31 C32 112.9(3) ?
N4 C31 C30 106.0(3) ?
C32 C31 C30 110.1(3) ?
N4 C31 H31 109.3 ?
C32 C31 H31 109.3 ?
C30 C31 H31 109.3 ?
C31 C32 H32A 109.5 ?
C31 C32 H32B 109.5 ?
H32A C32 H32B 109.5 ?
C31 C32 H32C 109.5 ?
H32A C32 H32C 109.5 ?
H32B C32 H32C 109.5 ?
C38 C33 C34 123.5(3) ?
C38 C33 N4 118.9(3) ?
C34 C33 N4 117.6(3) ?
C35 C34 C33 116.9(3) ?
C35 C34 C42 121.0(4) ?
C33 C34 C42 122.1(3) ?
C36 C35 C34 120.7(4) ?
C36 C35 H35 119.7 ?
C34 C35 H35 119.7 ?
C37 C36 C35 120.8(4) ?
C37 C36 H36 119.6 ?
C35 C36 H36 119.6 ?
C36 C37 C38 121.5(4) ?
C36 C37 H37 119.2 ?
C38 C37 H37 119.2 ?
C33 C38 C37 116.5(4) ?
C33 C38 C39 124.2(3) ?
C37 C38 C39 119.3(3) ?
C38 C39 C41 111.1(4) ?
C38 C39 C40 111.8(3) ?
C41 C39 C40 111.3(3) ?
C38 C39 H39 107.5 ?
C41 C39 H39 107.5 ?
C40 C39 H39 107.5 ?
C39 C40 H40A 109.5 ?
C39 C40 H40B 109.5 ?
H40A C40 H40B 109.5 ?
C39 C40 H40C 109.5 ?
H40A C40 H40C 109.5 ?
H40B C40 H40C 109.5 ?
C39 C41 H41A 109.5 ?
C39 C41 H41B 109.5 ?
H41A C41 H41B 109.5 ?
C39 C41 H41C 109.5 ?
H41A C41 H41C 109.5 ?
H41B C41 H41C 109.5 ?
C34 C42 C43 109.2(3) ?
C34 C42 C44 112.8(3) ?
C43 C42 C44 110.7(4) ?
C34 C42 H42 108.0 ?
C43 C42 H42 108.0 ?
C44 C42 H42 108.0 ?
C42 C43 H43A 109.5 ?
C42 C43 H43B 109.5 ?
H43A C43 H43B 109.5 ?
C42 C43 H43C 109.5 ?
H43A C43 H43C 109.5 ?
H43B C43 H43C 109.5 ?
C42 C44 H44A 109.5 ?
C42 C44 H44B 109.5 ?
H44A C44 H44B 109.5 ?
C42 C44 H44C 109.5 ?
H44A C44 H44C 109.5 ?
H44B C44 H44C 109.5 ?
C46 C45 C50 122.5(3) ?
C46 C45 N3 118.4(3) ?
C50 C45 N3 118.9(3) ?
C45 C46 C47 118.0(4) ?
C45 C46 C54 122.6(3) ?
C47 C46 C54 119.3(4) ?
C48 C47 C46 120.9(4) ?
C48 C47 H47 119.5 ?
C46 C47 H47 119.5 ?
C47 C48 C49 119.9(4) ?
C47 C48 H48 120.1 ?
C49 C48 H48 120.1 ?
C48 C49 C50 122.1(4) ?
C48 C49 H49 119.0 ?
C50 C49 H49 119.0 ?
C49 C50 C45 116.5(4) ?
C49 C50 C51 120.8(4) ?
C45 C50 C51 122.6(4) ?
C50 C51 C53 111.0(4) ?
C50 C51 C52 112.5(5) ?
C53 C51 C52 110.7(5) ?
C50 C51 H51 107.5 ?
C53 C51 H51 107.5 ?
C52 C51 H51 107.5 ?
C51 C52 H52A 109.5 ?
C51 C52 H52B 109.5 ?
H52A C52 H52B 109.5 ?
C51 C52 H52C 109.5 ?
H52A C52 H52C 109.5 ?
H52B C52 H52C 109.5 ?
C51 C53 H53A 109.5 ?
C51 C53 H53B 109.5 ?
H53A C53 H53B 109.5 ?
C51 C53 H53C 109.5 ?
H53A C53 H53C 109.5 ?
H53B C53 H53C 109.5 ?
C46 C54 C55 111.6(4) ?
C46 C54 C56 110.6(3) ?
C55 C54 C56 111.8(4) ?
C46 C54 H54 107.5 ?
C55 C54 H54 107.5 ?
C56 C54 H54 107.5 ?
C54 C55 H55A 109.5 ?
C54 C55 H55B 109.5 ?
H55A C55 H55B 109.5 ?
C54 C55 H55C 109.5 ?
H55A C55 H55C 109.5 ?
H55B C55 H55C 109.5 ?
C54 C56 H56A 109.5 ?
C54 C56 H56B 109.5 ?
H56A C56 H56B 109.5 ?
C54 C56 H56C 109.5 ?
H56A C56 H56C 109.5 ?
H56B C56 H56C 109.5 ?
Cl1 Sn1 Cl2 94.54(5) y
Cl1 Sn1 Cl3 92.63(5) y
Cl2 Sn1 Cl3 91.06(4) y
Cl4 Sn2 Cl5 95.23(5) y
Cl4 Sn2 Cl6 94.23(5) y
Cl5 Sn2 Cl6 90.53(4) y

loop_
_geom_bond_atom_site_label_1
_geom_bond_atom_site_label_2
_geom_bond_distance
_geom_bond_publ_flag
N1 C2 1.264(4) ?
N1 C17 1.433(4) ?
N2 C5 1.484(4) ?
N2 C3 1.516(4) ?
N2 H2A 0.83(4) ?
N2 H2B 0.94(4) ?
C1 C2 1.494(5) ?
C1 H1A 0.9800 ?
C1 H1B 0.9800 ?
C1 H1C 0.9800 ?
C2 C3 1.521(5) ?
C3 C4 1.515(5) ?
C3 H3 1.0000 ?
C4 H4A 0.9800 ?
C4 H4B 0.9800 ?
C4 H4C 0.9800 ?
C5 C6 1.383(5) ?
C5 C10 1.392(5) ?
C6 C7 1.398(5) ?
C6 C14 1.519(5) ?
C7 C8 1.384(5) ?
C7 H7 0.9500 ?
C8 C9 1.364(6) ?
C8 H8 0.9500 ?
C9 C10 1.399(5) ?
C9 H9 0.9500 ?
C10 C11 1.516(5) ?
C11 C12 1.515(6) ?
C11 C13 1.529(6) ?
C11 H11 1.0000 ?
C12 H12A 0.9800 ?
C12 H12B 0.9800 ?
C12 H12C 0.9800 ?
C13 H13A 0.9800 ?
C13 H13B 0.9800 ?
C13 H13C 0.9800 ?
C14 C16 1.523(5) ?
C14 C15 1.528(6) ?
C14 H14 1.0000 ?
C15 H15A 0.9800 ?
C15 H15B 0.9800 ?
C15 H15C 0.9800 ?
C16 H16A 0.9800 ?
C16 H16B 0.9800 ?
C16 H16C 0.9800 ?
C17 C18 1.398(5) ?
C17 C22 1.406(5) ?
C18 C19 1.396(5) ?
C18 C26 1.523(5) ?
C19 C20 1.379(5) ?
C19 H19 0.9500 ?
C20 C21 1.378(5) ?
C20 H20 0.9500 ?
C21 C22 1.391(5) ?
C21 H21 0.9500 ?
C22 C23 1.523(5) ?
C23 C24 1.515(5) ?
C23 C25 1.517(5) ?
C23 H23 1.0000 ?
C24 H24A 0.9800 ?
C24 H24B 0.9800 ?
C24 H24C 0.9800 ?
C25 H25A 0.9800 ?
C25 H25B 0.9800 ?
C25 H25C 0.9800 ?
C26 C27 1.511(6) ?
C26 C28 1.516(7) ?
C26 H26 1.0000 ?
C27 H27A 0.9800 ?
C27 H27B 0.9800 ?
C27 H27C 0.9800 ?
C28 H28A 0.9800 ?
C28 H28B 0.9800 ?
C28 H28C 0.9800 ?
N3 C30 1.271(4) ?
N3 C45 1.447(4) ?
N4 C33 1.477(4) ?
N4 C31 1.516(4) ?
N4 H4D 0.93(4) ?
N4 H4E 0.90(4) ?
C29 C30 1.486(5) ?
C29 H29A 0.9800 ?
C29 H29B 0.9800 ?
C29 H29C 0.9800 ?
C30 C31 1.531(5) ?
C31 C32 1.525(5) ?
C31 H31 1.0000 ?
C32 H32A 0.9800 ?
C32 H32B 0.9800 ?
C32 H32C 0.9800 ?
C33 C38 1.385(5) ?
C33 C34 1.400(5) ?
C34 C35 1.391(5) ?
C34 C42 1.528(5) ?
C35 C36 1.374(6) ?
C35 H35 0.9500 ?
C36 C37 1.361(6) ?
C36 H36 0.9500 ?
C37 C38 1.395(5) ?
C37 H37 0.9500 ?
C38 C39 1.517(5) ?
C39 C41 1.519(5) ?
C39 C40 1.525(5) ?
C39 H39 1.0000 ?
C40 H40A 0.9800 ?
C40 H40B 0.9800 ?
C40 H40C 0.9800 ?
C41 H41A 0.9800 ?
C41 H41B 0.9800 ?
C41 H41C 0.9800 ?
C42 C43 1.531(5) ?
C42 C44 1.532(6) ?
C42 H42 1.0000 ?
C43 H43A 0.9800 ?
C43 H43B 0.9800 ?
C43 H43C 0.9800 ?
C44 H44A 0.9800 ?
C44 H44B 0.9800 ?
C44 H44C 0.9800 ?
C45 C46 1.385(5) ?
C45 C50 1.403(5) ?
C46 C47 1.397(5) ?
C46 C54 1.518(5) ?
C47 C48 1.369(6) ?
C47 H47 0.9500 ?
C48 C49 1.375(6) ?
C48 H48 0.9500 ?
C49 C50 1.393(6) ?
C49 H49 0.9500 ?
C50 C51 1.514(6) ?
C51 C53 1.524(7) ?
C51 C52 1.529(8) ?
C51 H51 1.0000 ?
C52 H52A 0.9800 ?
C52 H52B 0.9800 ?
C52 H52C 0.9800 ?
C53 H53A 0.9800 ?
C53 H53B 0.9800 ?
C53 H53C 0.9800 ?
C54 C55 1.521(6) ?
C54 C56 1.523(6) ?
C54 H54 1.0000 ?
C55 H55A 0.9800 ?
C55 H55B 0.9800 ?
C55 H55C 0.9800 ?
C56 H56A 0.9800 ?
C56 H56B 0.9800 ?
C56 H56C 0.9800 ?
Sn1 Cl1 2.4498(12) y
Sn1 Cl2 2.4824(13) y
Sn1 Cl3 2.4959(13) y
Sn2 Cl4 2.4647(14) y
Sn2 Cl5 2.4949(13) y
Sn2 Cl6 2.5001(12) y

loop_
_geom_hbond_atom_site_label_D
_geom_hbond_atom_site_label_H
_geom_hbond_atom_site_label_A
_geom_hbond_site_symmetry_A
_geom_hbond_distance_DH
_geom_hbond_distance_HA
_geom_hbond_distance_DA
_geom_hbond_angle_DHA
N2 H2B Cl2 . 0.94(4) 2.49(4) 3.214(3) 133(3)
N2 H2B Cl3 . 0.94(4) 2.74(3) 3.478(3) 136(3)
N4 H4D N3 . 0.93(4) 1.97(3) 2.560(4) 120(3)
N2 H2A N1 . 0.83(4) 1.95(4) 2.569(4) 131(3)
C11 H11 N2 . 1.00 2.50 2.917(5) 104.5
C14 H14 N2 . 1.00 2.44 2.948(5) 110.5
C23 H23 N1 . 1.00 2.38 2.883(4) 110.1
C26 H26 N1 . 1.00 2.50 2.939(5) 106.4
C39 H39 N4 . 1.00 2.46 2.951(5) 109.7
C42 H42 N4 . 1.00 2.50 2.897(5) 103.1
C51 H51 N3 . 1.00 2.41 2.920(5) 111.0
C54 H54 N3 . 1.00 2.40 2.892(5) 109.8
N4 H4E Cl5 2_666 0.90(4) 2.38(4) 3.194(3) 151(3)
C31 H31 Cl6 2_666 1.00 2.80 3.470(4) 124.9
